data_7107446
loop_
_publ_author_name
'Simon Turega'
'Martina Whitehead'
'Benjamin R. Hall'
'Mairi F. Haddow'
'Christopher A. Hunter'
'Michael D. Ward'

_publ_section_title
;
 Selective guest recognition by a self-assembled paramagnetic cage complex
;
_journal_name_full 'Chem. Commun.'
_journal_page_first 2752
_journal_paper_doi 10.1039/c2cc17369g
_journal_volume 48
_journal_year 2012
_chemical_formula_moiety 'C336 H264 Co8 N72, 3(C2 H3 N), 16(Cl O4), 2(OH2)'
_chemical_formula_sum 'C342 H277 Cl16 Co8 N75 O66'
_chemical_formula_weight 7532.03
_chemical_name_systematic
;
?
;
_space_group_IT_number 148
_symmetry_cell_setting trigonal
_symmetry_space_group_name_Hall '-R 3'
_symmetry_space_group_name_H-M 'R -3 :H'
_atom_sites_solution_hydrogens geom
_atom_sites_solution_primary direct
_atom_sites_solution_secondary difmap
_audit_creation_method SHELXL-97
_cell_angle_alpha 90.00
_cell_angle_beta 90.00
_cell_angle_gamma 120.00
_cell_formula_units_Z 3
_cell_length_a 28.8897(14)
_cell_length_b 28.8897(14)
_cell_length_c 53.152(6)
_cell_measurement_reflns_used 9963
_cell_measurement_temperature 100(2)
_cell_measurement_theta_max 66.24
_cell_measurement_theta_min 2.43
_cell_volume 38418(5)
_computing_cell_refinement 'Bruker Apex II'
_computing_data_collection 'Bruker Apex II'
_computing_data_reduction 'Bruker SAINT'
_computing_molecular_graphics 'Bruker ShelXTL'
_computing_publication_material 'Bruker ShelXTL'
_computing_structure_refinement 'SHELXL-97 (Sheldrick, 2008)'
_computing_structure_solution 'SHELXS-97 (Sheldrick, 2008)'
_diffrn_ambient_temperature 100(2)
_diffrn_detector_area_resol_mean 5.56
_diffrn_measured_fraction_theta_full 0.993
_diffrn_measured_fraction_theta_max 0.993
_diffrn_measurement_device_type 'CCD area detector'
_diffrn_measurement_method 'phi and omega scans'
_diffrn_radiation_monochromator graphite
_diffrn_radiation_source 'rotating anode'
_diffrn_radiation_type CuK\a
_diffrn_radiation_wavelength 1.54178
_diffrn_reflns_av_R_equivalents 0.0748
_diffrn_reflns_av_sigmaI/netI 0.0465
_diffrn_reflns_limit_h_max 33
_diffrn_reflns_limit_h_min -32
_diffrn_reflns_limit_k_max 33
_diffrn_reflns_limit_k_min -34
_diffrn_reflns_limit_l_max 57
_diffrn_reflns_limit_l_min -63
_diffrn_reflns_number 118146
_diffrn_reflns_theta_full 66.65
_diffrn_reflns_theta_max 66.65
_diffrn_reflns_theta_min 2.49
_exptl_absorpt_coefficient_mu 3.241
_exptl_absorpt_correction_T_max 0.6254
_exptl_absorpt_correction_T_min 0.4527
_exptl_absorpt_correction_type multi-scan
_exptl_absorpt_process_details SADABS
_exptl_crystal_colour 'pale yellow'
_exptl_crystal_density_diffrn 0.977
_exptl_crystal_density_method 'not measured'
_exptl_crystal_description block
_exptl_crystal_F_000 11610
_exptl_crystal_size_max 0.20
_exptl_crystal_size_mid 0.16
_exptl_crystal_size_min 0.10
_refine_diff_density_max 1.599
_refine_diff_density_min -0.367
_refine_diff_density_rms 0.107
_refine_ls_extinction_method none
_refine_ls_goodness_of_fit_ref 1.134
_refine_ls_hydrogen_treatment constr
_refine_ls_matrix_type full
_refine_ls_number_parameters 791
_refine_ls_number_reflns 15004
_refine_ls_number_restraints 830
_refine_ls_restrained_S_all 1.130
_refine_ls_R_factor_all 0.1124
_refine_ls_R_factor_gt 0.1003
_refine_ls_shift/su_max 0.001
_refine_ls_shift/su_mean 0.000
_refine_ls_structure_factor_coef Fsqd
_refine_ls_weighting_details 'calc w=1/[\s^2^(Fo^2^)+(0.2000P)^2^+0.0000P] where P=(Fo^2^+2Fc^2^)/3'
_refine_ls_weighting_scheme calc
_refine_ls_wR_factor_gt 0.2655
_refine_ls_wR_factor_ref 0.2842
_reflns_number_gt 11048
_reflns_number_total 15004
_reflns_threshold_expression >2sigma(I)
_cod_data_source_file c2cc17369g.txt
_cod_data_source_block mikeward_1_0m
_cod_depositor_comments
;
The following automatic conversions were performed:
'__computing_data_collection' tag replaced with
'_computing_data_collection'.

Automatic conversion script
Id: cif_correct_tags 1440 2010-10-19 06:21:57Z saulius 
;
_cod_original_sg_symbol_H-M R-3
_cod_database_code 7107446

loop_
_symmetry_equiv_pos_as_xyz
'x, y, z'
'-y, x-y, z'
'-x+y, -x, z'
'x+2/3, y+1/3, z+1/3'
'-y+2/3, x-y+1/3, z+1/3'
'-x+y+2/3, -x+1/3, z+1/3'
'x+1/3, y+2/3, z+2/3'
'-y+1/3, x-y+2/3, z+2/3'
'-x+y+1/3, -x+2/3, z+2/3'
'-x, -y, -z'
'y, -x+y, -z'
'x-y, x, -z'
'-x+2/3, -y+1/3, -z+1/3'
'y+2/3, -x+y+1/3, -z+1/3'
'x-y+2/3, x+1/3, -z+1/3'
'-x+1/3, -y+2/3, -z+2/3'
'y+1/3, -x+y+2/3, -z+2/3'
'x-y+1/3, x+2/3, -z+2/3'

loop_
_atom_site_label
_atom_site_type_symbol
_atom_site_fract_x
_atom_site_fract_y
_atom_site_fract_z
_atom_site_U_iso_or_equiv
_atom_site_adp_type
_atom_site_occupancy
_atom_site_symmetry_multiplicity
_atom_site_calc_flag
_atom_site_refinement_flags
Co1 Co 0.69276(2) 0.94083(2) 0.225762(10) 0.0617(2) Uani 1 1 d .
Co2 Co 0.3333 0.6667 0.340210(15) 0.0547(3) Uani 1 3 d S
N111 N 0.73908(11) 0.91762(12) 0.20295(6) 0.0699(7) Uani 1 1 d U
C112 C 0.74021(13) 0.87416(15) 0.21092(8) 0.0727(9) Uani 1 1 d U
C113 C 0.76869(16) 0.85430(18) 0.19815(9) 0.0858(11) Uani 1 1 d U
H113 H 0.7692 0.8243 0.2041 0.103 Uiso 1 1 calc R
C114 C 0.79554(19) 0.8791(2) 0.17694(10) 0.0973(13) Uani 1 1 d U
H114 H 0.8142 0.8659 0.1681 0.117 Uiso 1 1 calc R
C115 C 0.79518(18) 0.9240(2) 0.16848(9) 0.0951(13) Uani 1 1 d U
H115 H 0.8138 0.9418 0.1541 0.114 Uiso 1 1 calc R
C116 C 0.76615(16) 0.94194(18) 0.18218(8) 0.0823(10) Uani 1 1 d U
H116 H 0.7656 0.9722 0.1766 0.099 Uiso 1 1 calc R
N121 N 0.66160(12) 0.84185(13) 0.26541(6) 0.0749(8) Uani 1 1 d U
N122 N 0.68256(10) 0.87041(11) 0.24470(6) 0.0662(7) Uani 1 1 d U
C123 C 0.71096(13) 0.85021(14) 0.23359(8) 0.0714(9) Uani 1 1 d U
C124 C 0.70731(16) 0.80800(17) 0.24812(10) 0.0882(12) Uani 1 1 d U
H124 H 0.7234 0.7876 0.2449 0.106 Uiso 1 1 calc R
C125 C 0.67547(17) 0.80328(19) 0.26776(10) 0.0934(13) Uani 1 1 d U
H125 H 0.6649 0.7782 0.2806 0.112 Uiso 1 1 calc R
C126 C 0.62491(14) 0.84862(17) 0.28142(8) 0.0765(9) Uani 1 1 d U
H12A H 0.6357 0.8862 0.2820 0.092 Uiso 1 1 calc R
H12B H 0.6273 0.8375 0.2984 0.092 Uiso 1 1 calc R
N131 N 0.27236(12) 0.66933(12) 0.36280(5) 0.0684(7) Uani 1 1 d U
C132 C 0.26000(14) 0.70738(14) 0.35597(6) 0.0647(8) Uani 1 1 d U
C133 C 0.22410(17) 0.71583(17) 0.36924(8) 0.0808(10) Uani 1 1 d U
H133 H 0.2167 0.7424 0.3643 0.097 Uiso 1 1 calc R
C134 C 0.1991(2) 0.6843(2) 0.39005(9) 0.0942(13) Uani 1 1 d U
H134 H 0.1744 0.6891 0.3992 0.113 Uiso 1 1 calc R
C135 C 0.2111(2) 0.6465(2) 0.39678(9) 0.0982(13) Uani 1 1 d U
H135 H 0.1952 0.6255 0.4109 0.118 Uiso 1 1 calc R
C136 C 0.24709(18) 0.63875(19) 0.38277(8) 0.0882(11) Uani 1 1 d U
H136 H 0.2539 0.6116 0.3873 0.106 Uiso 1 1 calc R
N141 N 0.33824(10) 0.75906(10) 0.30164(5) 0.0575(6) Uani 1 1 d U
N142 N 0.32040(10) 0.72575(10) 0.32154(5) 0.0554(6) Uani 1 1 d U
C143 C 0.28752(13) 0.73793(13) 0.33378(6) 0.0599(7) Uani 1 1 d U
C144 C 0.28478(14) 0.77927(13) 0.32158(7) 0.0656(8) Uani 1 1 d U
H144 H 0.2647 0.7949 0.3263 0.079 Uiso 1 1 calc R
C145 C 0.31748(14) 0.79183(13) 0.30152(7) 0.0644(8) Uani 1 1 d U
H145 H 0.3245 0.8183 0.2897 0.077 Uiso 1 1 calc R
C146 C 0.37662(12) 0.75980(13) 0.28402(6) 0.0594(7) Uani 1 1 d U
H14A H 0.3715 0.7723 0.2679 0.071 Uiso 1 1 calc R
H14B H 0.3697 0.7236 0.2818 0.071 Uiso 1 1 calc R
C151 C 0.56817(14) 0.81757(14) 0.27277(7) 0.0685(8) Uani 1 1 d U
C152 C 0.55348(15) 0.78220(15) 0.25297(7) 0.0727(9) Uani 1 1 d U
H152 H 0.5792 0.7770 0.2450 0.087 Uiso 1 1 calc R
C153 C 0.50075(14) 0.75409(14) 0.24463(7) 0.0701(9) Uani 1 1 d U
H153 H 0.4921 0.7322 0.2306 0.084 Uiso 1 1 calc R
C154 C 0.46216(14) 0.75846(13) 0.25682(6) 0.0633(8) Uani 1 1 d U
H154 H 0.4270 0.7389 0.2512 0.076 Uiso 1 1 calc R
C155 C 0.47426(12) 0.79259(12) 0.27814(6) 0.0573(7) Uani 1 1 d U
C156 C 0.52812(14) 0.82308(13) 0.28599(6) 0.0645(8) Uani 1 1 d U
C161 C 0.53992(15) 0.85679(14) 0.30724(7) 0.0744(9) Uani 1 1 d U
H161 H 0.5752 0.8774 0.3125 0.089 Uiso 1 1 calc R
C162 C 0.50084(16) 0.85950(15) 0.31997(8) 0.0785(10) Uani 1 1 d U
H162 H 0.5096 0.8824 0.3337 0.094 Uiso 1 1 calc R
C163 C 0.44723(15) 0.82826(14) 0.31274(7) 0.0701(9) Uani 1 1 d U
H163 H 0.4206 0.8300 0.3218 0.084 Uiso 1 1 calc R
C164 C 0.43388(13) 0.79473(12) 0.29207(6) 0.0597(7) Uani 1 1 d U
N211 N 0.64036(12) 0.95674(12) 0.24792(6) 0.0710(7) Uani 1 1 d U
C212 C 0.58976(14) 0.93422(14) 0.23961(7) 0.0680(8) Uani 1 1 d U
C213 C 0.55108(17) 0.94066(18) 0.25200(9) 0.0832(11) Uani 1 1 d U
H213 H 0.5161 0.9240 0.2461 0.100 Uiso 1 1 calc R
C214 C 0.5656(2) 0.9724(2) 0.27340(11) 0.1028(14) Uani 1 1 d U
H214 H 0.5404 0.9773 0.2820 0.123 Uiso 1 1 calc R
C215 C 0.6177(2) 0.9966(2) 0.28173(10) 0.1052(14) Uani 1 1 d U
H215 H 0.6285 1.0184 0.2959 0.126 Uiso 1 1 calc R
C216 C 0.65333(19) 0.98739(19) 0.26852(9) 0.0893(11) Uani 1 1 d U
H216 H 0.6884 1.0034 0.2742 0.107 Uiso 1 1 calc R
N221 N 0.59734(11) 0.87248(11) 0.18340(6) 0.0647(7) Uani 1 1 d U
N222 N 0.61886(10) 0.90098(11) 0.20485(6) 0.0624(7) Uani 1 1 d U
C223 C 0.57874(13) 0.90322(13) 0.21665(7) 0.0653(8) Uani 1 1 d U
C224 C 0.53163(13) 0.87603(14) 0.20291(8) 0.0721(9) Uani 1 1 d U
H224 H 0.4984 0.8717 0.2070 0.087 Uiso 1 1 calc R
C225 C 0.54459(14) 0.85694(15) 0.18196(8) 0.0731(9) Uani 1 1 d U
H225 H 0.5214 0.8369 0.1691 0.088 Uiso 1 1 calc R
C226 C 0.62694(15) 0.85815(14) 0.16642(7) 0.0700(8) Uani 1 1 d U
H22A H 0.6637 0.8872 0.1658 0.084 Uiso 1 1 calc R
H22B H 0.6119 0.8536 0.1497 0.084 Uiso 1 1 calc R
N231 N 0.65653(12) 0.56245(12) 0.08360(6) 0.0698(7) Uani 1 1 d U
C232 C 0.70869(15) 0.58641(15) 0.08993(8) 0.0754(9) Uani 1 1 d U
C233 C 0.74538(18) 0.58103(18) 0.07538(9) 0.0892(12) Uani 1 1 d U
H233 H 0.7809 0.5969 0.0805 0.107 Uiso 1 1 calc R
C234 C 0.72936(19) 0.55239(19) 0.05351(10) 0.0931(12) Uani 1 1 d U
H234 H 0.7538 0.5492 0.0433 0.112 Uiso 1 1 calc R
C235 C 0.67645(19) 0.52844(18) 0.04691(9) 0.0881(11) Uani 1 1 d U
H235 H 0.6643 0.5084 0.0322 0.106 Uiso 1 1 calc R
C236 C 0.64173(17) 0.53445(15) 0.06236(7) 0.0754(9) Uani 1 1 d U
H236 H 0.6059 0.5181 0.0577 0.091 Uiso 1 1 calc R
N241 N 0.70942(12) 0.65359(14) 0.14535(7) 0.0798(9) Uani 1 1 d U
N242 N 0.68537(11) 0.62408(12) 0.12470(6) 0.0703(7) Uani 1 1 d U
C243 C 0.72292(15) 0.61799(16) 0.11302(8) 0.0792(10) Uani 1 1 d U
C244 C 0.77150(18) 0.6442(2) 0.12596(11) 0.1090(16) Uani 1 1 d U
H244 H 0.8036 0.6460 0.1218 0.131 Uiso 1 1 calc R
C245 C 0.76087(18) 0.6668(2) 0.14624(11) 0.1030(15) Uani 1 1 d U
H245 H 0.7853 0.6877 0.1585 0.124 Uiso 1 1 calc R
C246 C 0.68228(15) 0.67206(15) 0.16175(8) 0.0726(9) Uani 1 1 d U
H24A H 0.6982 0.6781 0.1783 0.087 Uiso 1 1 calc R
H24B H 0.6452 0.6441 0.1633 0.087 Uiso 1 1 calc R
C251 C 0.62651(13) 0.80747(13) 0.17388(7) 0.0641(8) Uani 1 1 d U
C252 C 0.59758(14) 0.77869(14) 0.19416(7) 0.0679(8) Uani 1 1 d U
H252 H 0.5772 0.7899 0.2031 0.081 Uiso 1 1 calc R
C253 C 0.59797(15) 0.73238(14) 0.20187(7) 0.0695(8) Uani 1 1 d U
H253 H 0.5779 0.7135 0.2158 0.083 Uiso 1 1 calc R
C254 C 0.62686(14) 0.71504(14) 0.18949(7) 0.0666(8) Uani 1 1 d U
H254 H 0.6279 0.6852 0.1953 0.080 Uiso 1 1 calc R
C255 C 0.65598(13) 0.74221(14) 0.16749(7) 0.0643(8) Uani 1 1 d U
C256 C 0.65574(13) 0.78888(14) 0.15967(6) 0.0641(8) Uani 1 1 d U
C261 C 0.68511(15) 0.81626(15) 0.13753(7) 0.0756(9) Uani 1 1 d U
H261 H 0.6861 0.8474 0.1323 0.091 Uiso 1 1 calc R
C262 C 0.71158(16) 0.79641(17) 0.12425(8) 0.0847(11) Uani 1 1 d U
H262 H 0.7299 0.8139 0.1097 0.102 Uiso 1 1 calc R
C263 C 0.71184(15) 0.75028(16) 0.13203(8) 0.0802(10) Uani 1 1 d U
H263 H 0.7311 0.7381 0.1229 0.096 Uiso 1 1 calc R
C264 C 0.68391(14) 0.72274(15) 0.15312(7) 0.0707(9) Uani 1 1 d U
Cl11 Cl 0.78793(5) 0.73229(6) 0.22017(3) 0.1113(5) Uani 1 1 d DU
O12 O 0.73390(16) 0.7204(2) 0.21973(10) 0.1508(18) Uani 1 1 d DU
O13 O 0.8174(2) 0.77705(19) 0.23445(10) 0.1609(19) Uani 1 1 d DU
O14 O 0.78769(18) 0.68643(19) 0.23021(14) 0.181(2) Uani 1 1 d DU
O15 O 0.8072(2) 0.7396(3) 0.19555(10) 0.193(3) Uani 1 1 d DU
Cl21 Cl 0.69848(8) 0.93074(13) 0.33479(4) 0.1323(9) Uani 0.67 1 d PDU
O22 O 0.71948(16) 0.8986(2) 0.32208(9) 0.1101(16) Uani 0.67 1 d PDU
O23 O 0.6944(3) 0.9644(3) 0.31723(11) 0.157(3) Uani 0.67 1 d PDU
O24 O 0.6447(2) 0.8925(4) 0.34321(11) 0.193(4) Uani 0.67 1 d PDU
O25 O 0.73110(19) 0.9574(2) 0.35671(9) 0.1106(15) Uani 0.67 1 d PDU
Cl31 Cl 0.39587(7) 0.87522(12) 0.23356(4) 0.1383(10) Uani 0.67 1 d PDU
O32 O 0.3742(3) 0.8450(4) 0.20972(12) 0.207(4) Uani 0.67 1 d PDU
O33 O 0.4227(2) 0.8502(3) 0.24435(13) 0.150(3) Uani 0.67 1 d PDU
O34 O 0.4314(2) 0.9282(3) 0.22894(15) 0.181(4) Uani 0.67 1 d PDU
O35 O 0.35313(17) 0.8665(2) 0.24945(10) 0.127(2) Uani 0.67 1 d PDU
C1S C 0.6289(6) 0.6304(6) 0.24649(19) 0.155(5) Uani 0.50 1 d PDU
H1S1 H 0.6391 0.6168 0.2606 0.232 Uiso 0.50 1 calc PR
H1S2 H 0.5948 0.6274 0.2497 0.232 Uiso 0.50 1 calc PR
H1S3 H 0.6552 0.6672 0.2438 0.232 Uiso 0.50 1 calc PR
C2S C 0.6252(5) 0.5995(5) 0.22406(18) 0.118(3) Uani 0.50 1 d PDU
N3S N 0.6253(3) 0.5767(3) 0.20614(15) 0.093(2) Uani 0.50 1 d PDU
O1 O 0.3333 0.6667 0.23352(11) 0.0992(15) Uani 1 3 d S

loop_
_atom_site_aniso_label
_atom_site_aniso_U_11
_atom_site_aniso_U_22
_atom_site_aniso_U_33
_atom_site_aniso_U_23
_atom_site_aniso_U_13
_atom_site_aniso_U_12
Co1 0.0471(3) 0.0605(3) 0.0764(4) 0.0030(2) -0.0020(2) 0.0259(2)
Co2 0.0568(3) 0.0568(3) 0.0506(5) 0.000 0.000 0.02838(17)
N111 0.0489(14) 0.0727(18) 0.0850(19) 0.0011(14) -0.0005(13) 0.0282(13)
C112 0.0488(17) 0.072(2) 0.097(2) -0.0027(18) -0.0052(16) 0.0298(16)
C113 0.064(2) 0.087(3) 0.110(3) -0.012(2) -0.003(2) 0.040(2)
C114 0.078(3) 0.112(3) 0.109(3) -0.015(3) 0.003(2) 0.052(2)
C115 0.075(2) 0.116(3) 0.091(3) 0.001(2) 0.012(2) 0.045(2)
C116 0.070(2) 0.084(2) 0.089(3) 0.006(2) 0.0086(19) 0.0356(19)
N121 0.0576(16) 0.0783(19) 0.084(2) 0.0152(15) 0.0015(14) 0.0305(14)
N122 0.0485(14) 0.0607(15) 0.0828(19) 0.0088(13) -0.0020(12) 0.0225(12)
C123 0.0486(16) 0.0643(19) 0.101(3) 0.0014(17) -0.0063(16) 0.0283(15)
C124 0.062(2) 0.079(2) 0.130(3) 0.019(2) -0.001(2) 0.0396(19)
C125 0.071(2) 0.086(3) 0.122(3) 0.031(2) 0.003(2) 0.038(2)
C126 0.0608(19) 0.081(2) 0.079(2) 0.0130(18) 0.0036(16) 0.0290(17)
N131 0.0704(17) 0.0749(18) 0.0572(16) 0.0027(13) 0.0135(13) 0.0343(15)
C132 0.0677(19) 0.0600(18) 0.0657(19) -0.0088(14) 0.0054(15) 0.0314(15)
C133 0.081(2) 0.079(2) 0.082(2) -0.0081(19) 0.0190(19) 0.040(2)
C134 0.101(3) 0.095(3) 0.091(3) -0.004(2) 0.033(2) 0.053(2)
C135 0.103(3) 0.110(3) 0.078(3) 0.009(2) 0.034(2) 0.051(3)
C136 0.098(3) 0.090(3) 0.074(2) 0.007(2) 0.022(2) 0.045(2)
N141 0.0585(14) 0.0535(13) 0.0602(15) 0.0001(11) 0.0003(11) 0.0278(12)
N142 0.0551(14) 0.0541(13) 0.0563(14) -0.0027(11) 0.0038(11) 0.0267(11)
C143 0.0577(16) 0.0565(16) 0.0664(18) -0.0137(14) 0.0004(14) 0.0292(14)
C144 0.0651(19) 0.0585(18) 0.075(2) -0.0099(15) -0.0047(16) 0.0324(15)
C145 0.0655(19) 0.0550(17) 0.074(2) 0.0009(15) -0.0029(16) 0.0314(15)
C146 0.0574(17) 0.0549(16) 0.0606(18) 0.0010(13) 0.0027(14) 0.0241(14)
C151 0.0577(18) 0.0622(18) 0.074(2) 0.0105(15) 0.0042(15) 0.0214(15)
C152 0.066(2) 0.071(2) 0.074(2) 0.0001(17) 0.0102(16) 0.0292(17)
C153 0.0625(19) 0.0618(19) 0.069(2) -0.0076(15) 0.0082(15) 0.0188(15)
C154 0.0606(18) 0.0555(17) 0.0603(18) 0.0005(14) 0.0017(14) 0.0190(14)
C155 0.0549(16) 0.0495(15) 0.0594(17) 0.0089(13) 0.0033(13) 0.0199(13)
C156 0.0601(18) 0.0543(17) 0.0671(19) 0.0048(14) 0.0018(15) 0.0196(14)
C161 0.0586(19) 0.064(2) 0.080(2) -0.0044(16) -0.0025(16) 0.0145(16)
C162 0.078(2) 0.060(2) 0.080(2) -0.0186(17) -0.0033(18) 0.0219(17)
C163 0.067(2) 0.0596(18) 0.080(2) -0.0058(16) 0.0010(16) 0.0281(16)
C164 0.0613(17) 0.0474(15) 0.0664(19) 0.0036(13) 0.0002(14) 0.0244(13)
N211 0.0617(16) 0.0702(17) 0.086(2) -0.0083(15) -0.0022(14) 0.0369(14)
C212 0.0599(18) 0.0635(19) 0.088(2) 0.0072(16) 0.0039(16) 0.0361(15)
C213 0.072(2) 0.090(3) 0.100(3) 0.010(2) 0.010(2) 0.050(2)
C214 0.105(3) 0.111(3) 0.115(4) 0.002(3) 0.023(3) 0.071(3)
C215 0.109(3) 0.110(3) 0.108(3) -0.023(3) 0.004(3) 0.062(3)
C216 0.083(3) 0.090(3) 0.101(3) -0.015(2) -0.001(2) 0.048(2)
N221 0.0556(14) 0.0577(15) 0.0793(18) -0.0013(13) -0.0072(13) 0.0271(12)
N222 0.0502(14) 0.0564(14) 0.0797(18) 0.0004(13) -0.0035(12) 0.0260(12)
C223 0.0532(17) 0.0580(17) 0.087(2) 0.0097(15) 0.0033(15) 0.0295(14)
C224 0.0477(16) 0.067(2) 0.102(3) 0.0072(18) -0.0070(16) 0.0290(15)
C225 0.0582(18) 0.067(2) 0.092(3) -0.0010(18) -0.0188(17) 0.0294(16)
C226 0.0673(19) 0.0639(19) 0.073(2) -0.0013(16) -0.0065(16) 0.0283(16)
N231 0.0707(17) 0.0635(16) 0.0844(19) -0.0093(14) -0.0021(14) 0.0403(14)
C232 0.072(2) 0.070(2) 0.095(2) -0.0150(18) -0.0013(18) 0.0435(18)
C233 0.075(2) 0.089(3) 0.113(3) -0.020(2) 0.005(2) 0.047(2)
C234 0.090(3) 0.092(3) 0.106(3) -0.020(2) 0.011(2) 0.052(2)
C235 0.096(3) 0.083(2) 0.092(3) -0.019(2) 0.003(2) 0.049(2)
C236 0.084(2) 0.067(2) 0.081(2) -0.0146(17) -0.0058(18) 0.0423(18)
N241 0.0642(17) 0.084(2) 0.097(2) -0.0292(17) -0.0130(15) 0.0417(15)
N242 0.0609(16) 0.0685(17) 0.088(2) -0.0213(14) -0.0090(14) 0.0370(14)
C243 0.0615(19) 0.082(2) 0.102(3) -0.025(2) -0.0089(18) 0.0414(18)
C244 0.072(2) 0.128(4) 0.145(4) -0.057(3) -0.022(2) 0.064(3)
C245 0.071(2) 0.118(3) 0.131(4) -0.052(3) -0.027(2) 0.055(2)
C246 0.0609(19) 0.073(2) 0.087(2) -0.0183(18) -0.0077(17) 0.0358(17)
C251 0.0572(17) 0.0583(17) 0.069(2) -0.0043(14) -0.0040(14) 0.0235(14)
C252 0.0616(18) 0.0655(19) 0.076(2) -0.0009(16) 0.0081(16) 0.0317(16)
C253 0.069(2) 0.0634(19) 0.074(2) -0.0006(16) 0.0066(16) 0.0312(16)
C254 0.0624(18) 0.0576(18) 0.075(2) -0.0005(15) 0.0021(15) 0.0267(15)
C255 0.0528(16) 0.0608(18) 0.072(2) -0.0122(15) -0.0022(14) 0.0227(14)
C256 0.0549(17) 0.0603(18) 0.0659(19) -0.0097(14) -0.0042(14) 0.0204(14)
C261 0.068(2) 0.0610(19) 0.081(2) -0.0034(17) 0.0065(17) 0.0198(16)
C262 0.071(2) 0.078(2) 0.082(2) -0.0105(19) 0.0137(18) 0.0204(19)
C263 0.062(2) 0.076(2) 0.091(3) -0.0166(19) 0.0129(18) 0.0258(18)
C264 0.0549(17) 0.068(2) 0.080(2) -0.0189(17) -0.0040(16) 0.0238(15)
Cl11 0.0969(8) 0.1250(9) 0.1450(11) -0.0635(8) -0.0530(7) 0.0803(7)
O12 0.117(3) 0.176(4) 0.204(4) -0.067(3) -0.061(3) 0.107(3)
O13 0.151(4) 0.151(4) 0.186(4) -0.088(3) -0.079(3) 0.081(3)
O14 0.103(3) 0.125(3) 0.339(8) -0.007(4) 0.009(4) 0.076(3)
O15 0.150(4) 0.276(7) 0.129(4) -0.079(4) -0.034(3) 0.088(4)
Cl21 0.0829(11) 0.228(3) 0.0916(12) 0.0362(14) -0.0040(9) 0.0815(15)
O22 0.049(2) 0.151(4) 0.100(3) -0.010(3) -0.027(2) 0.027(2)
O23 0.184(7) 0.250(8) 0.102(4) 0.004(4) -0.013(4) 0.157(7)
O24 0.067(3) 0.363(12) 0.102(4) 0.026(5) -0.017(3) 0.073(5)
O25 0.087(3) 0.148(4) 0.101(3) 0.002(3) -0.005(2) 0.062(3)
Cl31 0.0664(9) 0.213(2) 0.1300(16) 0.1075(17) 0.0245(9) 0.0653(12)
O32 0.112(5) 0.342(12) 0.114(5) 0.070(6) 0.006(4) 0.073(6)
O33 0.080(3) 0.170(6) 0.179(6) 0.098(5) 0.010(3) 0.047(3)
O34 0.104(4) 0.213(7) 0.203(7) 0.146(6) 0.035(4) 0.063(4)
O35 0.059(2) 0.153(5) 0.117(4) 0.063(3) 0.007(2) 0.012(3)
C1S 0.143(10) 0.198(14) 0.103(8) 0.029(7) -0.002(8) 0.070(10)
C2S 0.102(7) 0.129(9) 0.113(7) 0.033(6) -0.019(7) 0.049(6)
N3S 0.076(4) 0.094(5) 0.088(5) 0.021(4) -0.020(4) 0.026(4)
O1 0.096(2) 0.096(2) 0.106(4) 0.000 0.000 0.0480(11)

loop_
_atom_type_symbol
_atom_type_description
_atom_type_scat_dispersion_real
_atom_type_scat_dispersion_imag
_atom_type_scat_source
C C 0.0181 0.0091 'International Tables Vol C Tables 4.2.6.8 and 6.1.1.4'
H H 0.0000 0.0000 'International Tables Vol C Tables 4.2.6.8 and 6.1.1.4'
N N 0.0311 0.0180 'International Tables Vol C Tables 4.2.6.8 and 6.1.1.4'
O O 0.0492 0.0322 'International Tables Vol C Tables 4.2.6.8 and 6.1.1.4'
Co Co -2.3653 3.6143 'International Tables Vol C Tables 4.2.6.8 and 6.1.1.4'
Cl Cl 0.3639 0.7018 'International Tables Vol C Tables 4.2.6.8 and 6.1.1.4'

loop_
_geom_angle_atom_site_label_1
_geom_angle_atom_site_label_2
_geom_angle_atom_site_label_3
_geom_angle
_geom_angle_site_symmetry_1
_geom_angle_site_symmetry_3
N211 Co1 N111 174.69(12) . .
N211 Co1 N242 91.34(12) . 15
N111 Co1 N242 92.58(12) . 15
N211 Co1 N122 99.68(12) . .
N111 Co1 N122 77.36(12) . .
N242 Co1 N122 162.66(11) 15 .
N211 Co1 N222 77.35(12) . .
N111 Co1 N222 98.47(11) . .
N242 Co1 N222 99.44(10) 15 .
N122 Co1 N222 96.03(11) . .
N211 Co1 N231 92.46(12) . 15
N111 Co1 N231 91.93(12) . 15
N242 Co1 N231 76.45(11) 15 15
N122 Co1 N231 89.65(11) . 15
N222 Co1 N231 169.02(11) . 15
N142 Co2 N142 100.61(8) . 2_665
N142 Co2 N142 100.61(8) . 3_565
N142 Co2 N142 100.60(8) 2_665 3_565
N142 Co2 N131 91.36(11) . 3_565
N142 Co2 N131 168.00(11) 2_665 3_565
N142 Co2 N131 76.20(10) 3_565 3_565
N142 Co2 N131 168.01(11) . 2_665
N142 Co2 N131 76.20(10) 2_665 2_665
N142 Co2 N131 91.36(11) 3_565 2_665
N131 Co2 N131 92.22(12) 3_565 2_665
N142 Co2 N131 76.20(10) . .
N142 Co2 N131 91.37(11) 2_665 .
N142 Co2 N131 168.01(11) 3_565 .
N131 Co2 N131 92.22(12) 3_565 .
N131 Co2 N131 92.22(12) 2_665 .
C116 N111 C112 118.2(3) . .
C116 N111 Co1 126.6(3) . .
C112 N111 Co1 115.1(3) . .
N111 C112 C113 121.9(4) . .
N111 C112 C123 115.6(3) . .
C113 C112 C123 122.5(4) . .
C114 C113 C112 119.2(4) . .
C114 C113 H113 120.4 . .
C112 C113 H113 120.4 . .
C113 C114 C115 119.9(4) . .
C113 C114 H114 120.0 . .
C115 C114 H114 120.0 . .
C114 C115 C116 118.0(4) . .
C114 C115 H115 121.0 . .
C116 C115 H115 121.0 . .
N111 C116 C115 122.8(4) . .
N111 C116 H116 118.6 . .
C115 C116 H116 118.6 . .
N122 N121 C125 110.8(3) . .
N122 N121 C126 122.8(3) . .
C125 N121 C126 126.2(3) . .
N121 N122 C123 106.2(3) . .
N121 N122 Co1 141.2(3) . .
C123 N122 Co1 112.1(2) . .
N122 C123 C124 109.6(4) . .
N122 C123 C112 119.7(3) . .
C124 C123 C112 130.7(4) . .
C125 C124 C123 105.3(4) . .
C125 C124 H124 127.3 . .
C123 C124 H124 127.3 . .
C124 C125 N121 108.0(4) . .
C124 C125 H125 126.0 . .
N121 C125 H125 126.0 . .
N121 C126 C151 113.3(3) . .
N121 C126 H12A 108.9 . .
C151 C126 H12A 108.9 . .
N121 C126 H12B 108.9 . .
C151 C126 H12B 108.9 . .
H12A C126 H12B 107.7 . .
C136 N131 C132 117.8(3) . .
C136 N131 Co2 126.9(3) . .
C132 N131 Co2 115.3(2) . .
N131 C132 C133 122.1(3) . .
N131 C132 C143 115.0(3) . .
C133 C132 C143 122.9(3) . .
C132 C133 C134 119.1(4) . .
C132 C133 H133 120.5 . .
C134 C133 H133 120.5 . .
C135 C134 C133 118.9(4) . .
C135 C134 H134 120.6 . .
C133 C134 H134 120.6 . .
C134 C135 C136 120.4(4) . .
C134 C135 H135 119.8 . .
C136 C135 H135 119.8 . .
N131 C136 C135 121.7(4) . .
N131 C136 H136 119.2 . .
C135 C136 H136 119.2 . .
N142 N141 C145 111.0(3) . .
N142 N141 C146 122.5(3) . .
C145 N141 C146 126.4(3) . .
C143 N142 N141 105.2(3) . .
C143 N142 Co2 114.3(2) . .
N141 N142 Co2 140.25(19) . .
N142 C143 C144 110.6(3) . .
N142 C143 C132 118.8(3) . .
C144 C143 C132 130.6(3) . .
C145 C144 C143 105.4(3) . .
C145 C144 H144 127.3 . .
C143 C144 H144 127.3 . .
C144 C145 N141 107.8(3) . .
C144 C145 H145 126.1 . .
N141 C145 H145 126.1 . .
N141 C146 C164 113.8(3) . .
N141 C146 H14A 108.8 . .
C164 C146 H14A 108.8 . .
N141 C146 H14B 108.8 . .
C164 C146 H14B 108.8 . .
H14A C146 H14B 107.7 . .
C152 C151 C156 119.5(3) . .
C152 C151 C126 121.2(4) . .
C156 C151 C126 119.2(3) . .
C151 C152 C153 121.1(3) . .
C151 C152 H152 119.4 . .
C153 C152 H152 119.4 . .
C154 C153 C152 120.5(3) . .
C154 C153 H153 119.8 . .
C152 C153 H153 119.8 . .
C153 C154 C155 121.2(3) . .
C153 C154 H154 119.4 . .
C155 C154 H154 119.4 . .
C164 C155 C156 119.7(3) . .
C164 C155 C154 121.7(3) . .
C156 C155 C154 118.6(3) . .
C155 C156 C161 118.3(3) . .
C155 C156 C151 119.0(3) . .
C161 C156 C151 122.6(3) . .
C162 C161 C156 121.2(3) . .
C162 C161 H161 119.4 . .
C156 C161 H161 119.4 . .
C161 C162 C163 120.8(3) . .
C161 C162 H162 119.6 . .
C163 C162 H162 119.6 . .
C164 C163 C162 120.0(3) . .
C164 C163 H163 120.0 . .
C162 C163 H163 120.0 . .
C163 C164 C155 120.0(3) . .
C163 C164 C146 121.5(3) . .
C155 C164 C146 118.5(3) . .
C216 N211 C212 117.8(3) . .
C216 N211 Co1 126.7(3) . .
C212 N211 Co1 115.5(2) . .
N211 C212 C213 122.2(4) . .
N211 C212 C223 115.2(3) . .
C213 C212 C223 122.6(3) . .
C214 C213 C212 118.7(4) . .
C214 C213 H213 120.7 . .
C212 C213 H213 120.7 . .
C215 C214 C213 119.4(4) . .
C215 C214 H214 120.3 . .
C213 C214 H214 120.3 . .
C216 C215 C214 118.1(5) . .
C216 C215 H215 121.0 . .
C214 C215 H215 121.0 . .
N211 C216 C215 123.8(4) . .
N211 C216 H216 118.1 . .
C215 C216 H216 118.1 . .
C225 N221 N222 110.2(3) . .
C225 N221 C226 126.8(3) . .
N222 N221 C226 122.8(3) . .
C223 N222 N221 106.0(3) . .
C223 N222 Co1 112.3(2) . .
N221 N222 Co1 141.7(2) . .
N222 C223 C224 110.6(3) . .
N222 C223 C212 119.5(3) . .
C224 C223 C212 129.9(3) . .
C225 C224 C223 105.4(3) . .
C225 C224 H224 127.3 . .
C223 C224 H224 127.3 . .
N221 C225 C224 107.9(3) . .
N221 C225 H225 126.1 . .
C224 C225 H225 126.1 . .
N221 C226 C251 113.3(3) . .
N221 C226 H22A 108.9 . .
C251 C226 H22A 108.9 . .
N221 C226 H22B 108.9 . .
C251 C226 H22B 108.9 . .
H22A C226 H22B 107.7 . .
C236 N231 C232 117.5(3) . .
C236 N231 Co1 126.9(3) . 14_455
C232 N231 Co1 115.2(2) . 14_455
N231 C232 C233 121.7(4) . .
N231 C232 C243 115.1(3) . .
C233 C232 C243 123.3(4) . .
C234 C233 C232 119.8(4) . .
C234 C233 H233 120.1 . .
C232 C233 H233 120.1 . .
C233 C234 C235 118.5(4) . .
C233 C234 H234 120.7 . .
C235 C234 H234 120.7 . .
C234 C235 C236 118.9(4) . .
C234 C235 H235 120.5 . .
C236 C235 H235 120.5 . .
N231 C236 C235 123.5(4) . .
N231 C236 H236 118.2 . .
C235 C236 H236 118.2 . .
C245 N241 N242 110.9(3) . .
C245 N241 C246 127.3(3) . .
N242 N241 C246 121.5(3) . .
C243 N242 N241 105.4(3) . .
C243 N242 Co1 114.4(2) . 14_455
N241 N242 Co1 140.0(2) . 14_455
N242 C243 C244 111.2(3) . .
N242 C243 C232 118.6(3) . .
C244 C243 C232 130.2(3) . .
C245 C244 C243 104.0(4) . .
C245 C244 H244 128.0 . .
C243 C244 H244 128.0 . .
N241 C245 C244 108.5(4) . .
N241 C245 H245 125.7 . .
C244 C245 H245 125.7 . .
N241 C246 C264 114.6(3) . .
N241 C246 H24A 108.6 . .
C264 C246 H24A 108.6 . .
N241 C246 H24B 108.6 . .
C264 C246 H24B 108.6 . .
H24A C246 H24B 107.6 . .
C252 C251 C256 119.2(3) . .
C252 C251 C226 120.3(3) . .
C256 C251 C226 120.5(3) . .
C251 C252 C253 121.1(3) . .
C251 C252 H252 119.4 . .
C253 C252 H252 119.4 . .
C254 C253 C252 121.0(3) . .
C254 C253 H253 119.5 . .
C252 C253 H253 119.5 . .
C253 C254 C255 120.2(3) . .
C253 C254 H254 119.9 . .
C255 C254 H254 119.9 . .
C256 C255 C264 119.7(3) . .
C256 C255 C254 118.9(3) . .
C264 C255 C254 121.4(3) . .
C255 C256 C251 119.4(3) . .
C255 C256 C261 118.9(3) . .
C251 C256 C261 121.7(3) . .
C262 C261 C256 119.7(4) . .
C262 C261 H261 120.2 . .
C256 C261 H261 120.2 . .
C261 C262 C263 121.3(4) . .
C261 C262 H262 119.3 . .
C263 C262 H262 119.3 . .
C264 C263 C262 120.7(4) . .
C264 C263 H263 119.7 . .
C262 C263 H263 119.7 . .
C263 C264 C255 119.7(4) . .
C263 C264 C246 122.1(3) . .
C255 C264 C246 118.2(3) . .
O13 Cl11 O15 111.3(4) . .
O13 Cl11 O12 109.1(3) . .
O15 Cl11 O12 109.1(3) . .
O13 Cl11 O14 112.4(3) . .
O15 Cl11 O14 108.0(4) . .
O12 Cl11 O14 106.7(3) . .
O23 Cl21 O25 115.2(5) . .
O23 Cl21 O24 107.7(4) . .
O25 Cl21 O24 108.6(3) . .
O23 Cl21 O22 109.3(4) . .
O25 Cl21 O22 109.5(3) . .
O24 Cl21 O22 106.1(5) . .
O34 Cl31 O35 114.0(5) . .
O34 Cl31 O33 110.2(4) . .
O35 Cl31 O33 108.6(3) . .
O34 Cl31 O32 111.3(4) . .
O35 Cl31 O32 109.3(4) . .
O33 Cl31 O32 102.8(5) . .
C2S C1S H1S1 109.5 . .
C2S C1S H1S2 109.5 . .
H1S1 C1S H1S2 109.5 . .
C2S C1S H1S3 109.5 . .
H1S1 C1S H1S3 109.5 . .
H1S2 C1S H1S3 109.5 . .
N3S C2S C1S 176.2(14) . .

loop_
_geom_bond_atom_site_label_1
_geom_bond_atom_site_label_2
_geom_bond_distance
_geom_bond_site_symmetry_2
Co1 N211 2.142(3) .
Co1 N111 2.147(3) .
Co1 N242 2.153(3) 15
Co1 N122 2.154(3) .
Co1 N222 2.159(3) .
Co1 N231 2.169(3) 15
Co2 N142 2.162(3) .
Co2 N142 2.162(3) 2_665
Co2 N142 2.162(3) 3_565
Co2 N131 2.165(3) 3_565
Co2 N131 2.165(3) 2_665
Co2 N131 2.165(3) .
N111 C116 1.332(5) .
N111 C112 1.341(5) .
C112 C113 1.392(6) .
C112 C123 1.436(6) .
C113 C114 1.353(7) .
C113 H113 0.9300 .
C114 C115 1.376(7) .
C114 H114 0.9300 .
C115 C116 1.392(6) .
C115 H115 0.9300 .
C116 H116 0.9300 .
N121 N122 1.327(4) .
N121 C125 1.366(6) .
N121 C126 1.446(5) .
N122 C123 1.357(5) .
C123 C124 1.402(6) .
C124 C125 1.352(7) .
C124 H124 0.9300 .
C125 H125 0.9300 .
C126 C151 1.494(5) .
C126 H12A 0.9700 .
C126 H12B 0.9700 .
N131 C136 1.340(5) .
N131 C132 1.364(5) .
C132 C133 1.373(5) .
C132 C143 1.449(5) .
C133 C134 1.385(6) .
C133 H133 0.9300 .
C134 C135 1.350(7) .
C134 H134 0.9300 .
C135 C136 1.384(6) .
C135 H135 0.9300 .
C136 H136 0.9300 .
N141 N142 1.347(4) .
N141 C145 1.350(4) .
N141 C146 1.443(4) .
N142 C143 1.336(4) .
C143 C144 1.396(5) .
C144 C145 1.348(5) .
C144 H144 0.9300 .
C145 H145 0.9300 .
C146 C164 1.506(5) .
C146 H14A 0.9700 .
C146 H14B 0.9700 .
C151 C152 1.378(5) .
C151 C156 1.429(5) .
C152 C153 1.393(5) .
C152 H152 0.9300 .
C153 C154 1.349(5) .
C153 H153 0.9300 .
C154 C155 1.426(5) .
C154 H154 0.9300 .
C155 C164 1.409(5) .
C155 C156 1.414(5) .
C156 C161 1.417(5) .
C161 C162 1.351(6) .
C161 H161 0.9300 .
C162 C163 1.401(5) .
C162 H162 0.9300 .
C163 C164 1.386(5) .
C163 H163 0.9300 .
N211 C216 1.338(5) .
N211 C212 1.343(5) .
C212 C213 1.387(5) .
C212 C223 1.452(5) .
C213 C214 1.387(7) .
C213 H213 0.9300 .
C214 C215 1.378(8) .
C214 H214 0.9300 .
C215 C216 1.376(7) .
C215 H215 0.9300 .
C216 H216 0.9300 .
N221 C225 1.359(4) .
N221 N222 1.361(4) .
N221 C226 1.439(5) .
N222 C223 1.348(4) .
C223 C224 1.390(5) .
C224 C225 1.375(6) .
C224 H224 0.9300 .
C225 H225 0.9300 .
C226 C251 1.511(5) .
C226 H22A 0.9700 .
C226 H22B 0.9700 .
N231 C236 1.328(5) .
N231 C232 1.349(5) .
N231 Co1 2.170(3) 14_455
C232 C233 1.383(6) .
C232 C243 1.460(6) .
C233 C234 1.366(7) .
C233 H233 0.9300 .
C234 C235 1.371(7) .
C234 H234 0.9300 .
C235 C236 1.373(6) .
C235 H235 0.9300 .
C236 H236 0.9300 .
N241 C245 1.338(5) .
N241 N242 1.350(4) .
N241 C246 1.442(5) .
N242 C243 1.336(5) .
N242 Co1 2.153(3) 14_455
C243 C244 1.398(6) .
C244 C245 1.371(7) .
C244 H244 0.9300 .
C245 H245 0.9300 .
C246 C264 1.512(6) .
C246 H24A 0.9700 .
C246 H24B 0.9700 .
C251 C252 1.363(5) .
C251 C256 1.423(5) .
C252 C253 1.405(5) .
C252 H252 0.9300 .
C253 C254 1.341(5) .
C253 H253 0.9300 .
C254 C255 1.425(5) .
C254 H254 0.9300 .
C255 C256 1.414(5) .
C255 C264 1.416(5) .
C256 C261 1.435(5) .
C261 C262 1.360(6) .
C261 H261 0.9300 .
C262 C263 1.399(6) .
C262 H262 0.9300 .
C263 C264 1.378(6) .
C263 H263 0.9300 .
Cl11 O13 1.369(4) .
Cl11 O15 1.396(5) .
Cl11 O12 1.421(4) .
Cl11 O14 1.425(5) .
Cl21 O23 1.394(7) .
Cl21 O25 1.453(5) .
Cl21 O24 1.455(6) .
Cl21 O22 1.499(6) .
Cl31 O34 1.374(7) .
Cl31 O35 1.410(5) .
Cl31 O33 1.420(6) .
Cl31 O32 1.488(8) .
C1S C2S 1.461(2) .
C1S H1S1 0.9600 .
C1S H1S2 0.9600 .
C1S H1S3 0.9600 .
C2S N3S 1.159(2) .

loop_
_geom_torsion_atom_site_label_1
_geom_torsion_atom_site_label_2
_geom_torsion_atom_site_label_3
_geom_torsion_atom_site_label_4
_geom_torsion
_geom_torsion_site_symmetry_1
_geom_torsion_site_symmetry_4
N211 Co1 N111 C116 122.7(13) . .
N242 Co1 N111 C116 -15.0(3) 15 .
N122 Co1 N111 C116 179.3(3) . .
N222 Co1 N111 C116 84.9(3) . .
N231 Co1 N111 C116 -91.5(3) 15 .
N211 Co1 N111 C112 -57.5(14) . .
N242 Co1 N111 C112 164.9(3) 15 .
N122 Co1 N111 C112 -0.9(2) . .
N222 Co1 N111 C112 -95.2(3) . .
N231 Co1 N111 C112 88.3(3) 15 .
C116 N111 C112 C113 0.1(5) . .
Co1 N111 C112 C113 -179.8(3) . .
C116 N111 C112 C123 179.1(3) . .
Co1 N111 C112 C123 -0.8(4) . .
N111 C112 C113 C114 -0.7(6) . .
C123 C112 C113 C114 -179.7(4) . .
C112 C113 C114 C115 1.1(7) . .
C113 C114 C115 C116 -0.8(7) . .
C112 N111 C116 C115 0.3(6) . .
Co1 N111 C116 C115 -179.9(3) . .
C114 C115 C116 N111 0.1(7) . .
C125 N121 N122 C123 -0.6(4) . .
C126 N121 N122 C123 -175.0(3) . .
C125 N121 N122 Co1 -171.9(3) . .
C126 N121 N122 Co1 13.7(6) . .
N211 Co1 N122 N121 -11.1(4) . .
N111 Co1 N122 N121 173.4(4) . .
N242 Co1 N122 N121 117.7(5) 15 .
N222 Co1 N122 N121 -89.2(4) . .
N231 Co1 N122 N121 81.4(4) 15 .
N211 Co1 N122 C123 177.9(2) . .
N111 Co1 N122 C123 2.4(2) . .
N242 Co1 N122 C123 -53.3(5) 15 .
N222 Co1 N122 C123 99.8(2) . .
N231 Co1 N122 C123 -89.6(2) 15 .
N121 N122 C123 C124 -0.2(4) . .
Co1 N122 C123 C124 173.9(3) . .
N121 N122 C123 C112 -177.9(3) . .
Co1 N122 C123 C112 -3.8(4) . .
N111 C112 C123 N122 3.2(5) . .
C113 C112 C123 N122 -177.8(3) . .
N111 C112 C123 C124 -174.0(4) . .
C113 C112 C123 C124 5.0(6) . .
N122 C123 C124 C125 1.0(5) . .
C112 C123 C124 C125 178.3(4) . .
C123 C124 C125 N121 -1.3(5) . .
N122 N121 C125 C124 1.2(5) . .
C126 N121 C125 C124 175.3(4) . .
N122 N121 C126 C151 84.5(4) . .
C125 N121 C126 C151 -88.9(5) . .
N142 Co2 N131 C136 176.6(4) . .
N142 Co2 N131 C136 76.0(3) 2_665 .
N142 Co2 N131 C136 -107.5(6) 3_565 .
N131 Co2 N131 C136 -92.5(3) 3_565 .
N131 Co2 N131 C136 -0.2(4) 2_665 .
N142 Co2 N131 C132 -5.1(2) . .
N142 Co2 N131 C132 -105.7(3) 2_665 .
N142 Co2 N131 C132 70.8(6) 3_565 .
N131 Co2 N131 C132 85.8(3) 3_565 .
N131 Co2 N131 C132 178.1(2) 2_665 .
C136 N131 C132 C133 1.8(5) . .
Co2 N131 C132 C133 -176.6(3) . .
C136 N131 C132 C143 -178.2(3) . .
Co2 N131 C132 C143 3.4(4) . .
N131 C132 C133 C134 -0.8(6) . .
C143 C132 C133 C134 179.2(4) . .
C132 C133 C134 C135 0.6(7) . .
C133 C134 C135 C136 -1.3(8) . .
C132 N131 C136 C135 -2.5(6) . .
Co2 N131 C136 C135 175.7(4) . .
C134 C135 C136 N131 2.3(8) . .
C145 N141 N142 C143 0.7(3) . .
C146 N141 N142 C143 177.8(3) . .
C145 N141 N142 Co2 -172.8(2) . .
C146 N141 N142 Co2 4.3(5) . .
N142 Co2 N142 C143 95.0(3) 2_665 .
N142 Co2 N142 C143 -162.0(2) 3_565 .
N131 Co2 N142 C143 -85.7(2) 3_565 .
N131 Co2 N142 C143 21.6(6) 2_665 .
N131 Co2 N142 C143 6.2(2) . .
N142 Co2 N142 N141 -91.9(2) 2_665 .
N142 Co2 N142 N141 11.1(3) 3_565 .
N131 Co2 N142 N141 87.3(3) 3_565 .
N131 Co2 N142 N141 -165.3(5) 2_665 .
N131 Co2 N142 N141 179.3(3) . .
N141 N142 C143 C144 -0.2(3) . .
Co2 N142 C143 C144 175.2(2) . .
N141 N142 C143 C132 177.9(3) . .
Co2 N142 C143 C132 -6.7(4) . .
N131 C132 C143 N142 2.3(4) . .
C133 C132 C143 N142 -177.7(3) . .
N131 C132 C143 C144 180.0(3) . .
C133 C132 C143 C144 0.0(6) . .
N142 C143 C144 C145 -0.3(4) . .
C132 C143 C144 C145 -178.1(3) . .
C143 C144 C145 N141 0.7(4) . .
N142 N141 C145 C144 -0.8(4) . .
C146 N141 C145 C144 -177.8(3) . .
N142 N141 C146 C164 -85.4(3) . .
C145 N141 C146 C164 91.2(4) . .
N121 C126 C151 C152 6.4(5) . .
N121 C126 C151 C156 -176.3(3) . .
C156 C151 C152 C153 3.9(5) . .
C126 C151 C152 C153 -178.7(3) . .
C151 C152 C153 C154 -4.1(6) . .
C152 C153 C154 C155 1.3(5) . .
C153 C154 C155 C164 -175.6(3) . .
C153 C154 C155 C156 1.5(5) . .
C164 C155 C156 C161 -2.6(5) . .
C154 C155 C156 C161 -179.8(3) . .
C164 C155 C156 C151 175.5(3) . .
C154 C155 C156 C151 -1.7(5) . .
C152 C151 C156 C155 -1.0(5) . .
C126 C151 C156 C155 -178.4(3) . .
C152 C151 C156 C161 177.0(3) . .
C126 C151 C156 C161 -0.4(5) . .
C155 C156 C161 C162 0.8(5) . .
C151 C156 C161 C162 -177.3(4) . .
C156 C161 C162 C163 1.1(6) . .
C161 C162 C163 C164 -1.0(6) . .
C162 C163 C164 C155 -0.9(5) . .
C162 C163 C164 C146 178.8(3) . .
C156 C155 C164 C163 2.7(5) . .
C154 C155 C164 C163 179.7(3) . .
C156 C155 C164 C146 -177.0(3) . .
C154 C155 C164 C146 0.0(4) . .
N141 C146 C164 C163 -8.5(4) . .
N141 C146 C164 C155 171.2(3) . .
N111 Co1 N211 C216 145.9(12) . .
N242 Co1 N211 C216 -76.4(4) 15 .
N122 Co1 N211 C216 90.2(4) . .
N222 Co1 N211 C216 -175.7(4) . .
N231 Co1 N211 C216 0.1(4) 15 .
N111 Co1 N211 C212 -35.7(14) . .
N242 Co1 N211 C212 102.0(3) 15 .
N122 Co1 N211 C212 -91.4(3) . .
N222 Co1 N211 C212 2.6(2) . .
N231 Co1 N211 C212 178.5(3) 15 .
C216 N211 C212 C213 -1.8(5) . .
Co1 N211 C212 C213 179.7(3) . .
C216 N211 C212 C223 177.7(4) . .
Co1 N211 C212 C223 -0.9(4) . .
N211 C212 C213 C214 1.4(6) . .
C223 C212 C213 C214 -178.0(4) . .
C212 C213 C214 C215 0.0(7) . .
C213 C214 C215 C216 -1.0(8) . .
C212 N211 C216 C215 0.7(7) . .
Co1 N211 C216 C215 179.1(4) . .
C214 C215 C216 N211 0.6(8) . .
C225 N221 N222 C223 -0.4(4) . .
C226 N221 N222 C223 -175.6(3) . .
C225 N221 N222 Co1 177.9(3) . .
C226 N221 N222 Co1 2.8(5) . .
N211 Co1 N222 C223 -4.0(2) . .
N111 Co1 N222 C223 172.6(2) . .
N242 Co1 N222 C223 -93.3(2) 15 .
N122 Co1 N222 C223 94.6(2) . .
N231 Co1 N222 C223 -26.2(7) 15 .
N211 Co1 N222 N221 177.7(4) . .
N111 Co1 N222 N221 -5.6(4) . .
N242 Co1 N222 N221 88.4(3) 15 .
N122 Co1 N222 N221 -83.7(3) . .
N231 Co1 N222 N221 155.5(5) 15 .
N221 N222 C223 C224 0.4(4) . .
Co1 N222 C223 C224 -178.5(2) . .
N221 N222 C223 C212 -176.0(3) . .
Co1 N222 C223 C212 5.1(4) . .
N211 C212 C223 N222 -2.9(5) . .
C213 C212 C223 N222 176.5(3) . .
N211 C212 C223 C224 -178.5(3) . .
C213 C212 C223 C224 0.9(6) . .
N222 C223 C224 C225 -0.2(4) . .
C212 C223 C224 C225 175.7(3) . .
N222 N221 C225 C224 0.3(4) . .
C226 N221 C225 C224 175.2(3) . .
C223 C224 C225 N221 -0.1(4) . .
C225 N221 C226 C251 -89.4(4) . .
N222 N221 C226 C251 84.9(4) . .
C236 N231 C232 C233 -1.8(6) . .
Co1 N231 C232 C233 -175.5(3) 14_455 .
C236 N231 C232 C243 178.1(4) . .
Co1 N231 C232 C243 4.5(5) 14_455 .
N231 C232 C233 C234 2.3(7) . .
C243 C232 C233 C234 -177.6(4) . .
C232 C233 C234 C235 -1.6(7) . .
C233 C234 C235 C236 0.5(7) . .
C232 N231 C236 C235 0.6(6) . .
Co1 N231 C236 C235 173.5(3) 14_455 .
C234 C235 C236 N231 0.0(7) . .
C245 N241 N242 C243 1.6(5) . .
C246 N241 N242 C243 175.0(4) . .
C245 N241 N242 Co1 175.6(4) . 14_455
C246 N241 N242 Co1 -11.0(6) . 14_455
N241 N242 C243 C244 -0.8(5) . .
Co1 N242 C243 C244 -176.6(4) 14_455 .
N241 N242 C243 C232 178.7(4) . .
Co1 N242 C243 C232 3.0(5) 14_455 .
N231 C232 C243 N242 -5.0(6) . .
C233 C232 C243 N242 174.9(4) . .
N231 C232 C243 C244 174.4(5) . .
C233 C232 C243 C244 -5.7(8) . .
N242 C243 C244 C245 -0.2(6) . .
C232 C243 C244 C245 -179.7(5) . .
N242 N241 C245 C244 -1.7(6) . .
C246 N241 C245 C244 -174.7(5) . .
C243 C244 C245 N241 1.1(7) . .
C245 N241 C246 C264 89.3(5) . .
N242 N241 C246 C264 -82.9(4) . .
N221 C226 C251 C252 3.3(5) . .
N221 C226 C251 C256 -177.4(3) . .
C256 C251 C252 C253 2.7(5) . .
C226 C251 C252 C253 -178.0(3) . .
C251 C252 C253 C254 0.0(6) . .
C252 C253 C254 C255 -2.8(5) . .
C253 C254 C255 C256 2.8(5) . .
C253 C254 C255 C264 -175.8(3) . .
C264 C255 C256 C251 178.5(3) . .
C254 C255 C256 C251 -0.1(5) . .
C264 C255 C256 C261 -1.5(5) . .
C254 C255 C256 C261 179.9(3) . .
C252 C251 C256 C255 -2.6(5) . .
C226 C251 C256 C255 178.1(3) . .
C252 C251 C256 C261 177.4(3) . .
C226 C251 C256 C261 -1.9(5) . .
C255 C256 C261 C262 1.3(5) . .
C251 C256 C261 C262 -178.6(3) . .
C256 C261 C262 C263 -1.5(6) . .
C261 C262 C263 C264 1.8(6) . .
C262 C263 C264 C255 -1.9(6) . .
C262 C263 C264 C246 178.6(3) . .
C256 C255 C264 C263 1.8(5) . .
C254 C255 C264 C263 -179.7(3) . .
C256 C255 C264 C246 -178.7(3) . .
C254 C255 C264 C246 -0.2(5) . .
N241 C246 C264 C263 -3.6(5) . .
N241 C246 C264 C255 176.9(3) . .
